data_7045154
loop_
_publ_author_name
'Liu, Fu-Ling'
'Li, Dong'
'Su, Li-Jie'
'Tao, Jun'

_publ_section_title
;
 Reversible three equal-step spin crossover in an iron(ii) Hofmann-type
 metal-organic framework.
;
_journal_issue 5
_journal_name_full 'Dalton transactions (Cambridge, England : 2003)'
_journal_page_first 1407
_journal_page_last 1411
_journal_paper_doi 10.1039/c7dt04205a
_journal_volume 47
_journal_year 2018
_chemical_formula_sum 'C22.5 H15.5 Fe N11.5 O2.5 Pt'
_chemical_formula_weight 737.90
_space_group_crystal_system orthorhombic
_space_group_IT_number 55
_space_group_name_Hall '-P 2 2ab'
_space_group_name_H-M_alt 'P b a m'
_symmetry_space_group_name_Hall '-P 2 2ab'
_symmetry_space_group_name_H-M 'P b a m'
_atom_sites_solution_hydrogens mixed
_audit_creation_method SHELXL-2014/7
_audit_update_record
;
2017-10-21 deposited with the CCDC.
2017-12-22 downloaded from the CCDC.
;
_cell_angle_alpha 90
_cell_angle_beta 90
_cell_angle_gamma 90
_cell_formula_units_Z 8
_cell_length_a 27.5743(7)
_cell_length_b 28.9781(9)
_cell_length_c 7.3466(2)
_cell_measurement_reflns_used 6294
_cell_measurement_temperature 220(2)
_cell_measurement_theta_max 65.8030
_cell_measurement_theta_min 4.4040
_cell_volume 5870.3(3)
_computing_structure_refinement 'SHELXL-2014/7 (Sheldrick, 2014)'
_diffrn_ambient_temperature 220(2)
_diffrn_measured_fraction_theta_full 0.974
_diffrn_measured_fraction_theta_max 0.974
_diffrn_measurement_device_type 'SuperNova, Dual, Cu at zero, Atlas'
_diffrn_radiation_type CuK\a
_diffrn_radiation_wavelength 1.54184
_diffrn_reflns_av_R_equivalents 0.1110
_diffrn_reflns_av_unetI/netI 0.0922
_diffrn_reflns_Laue_measured_fraction_full 0.974
_diffrn_reflns_Laue_measured_fraction_max 0.974
_diffrn_reflns_limit_h_max 28
_diffrn_reflns_limit_h_min -32
_diffrn_reflns_limit_k_max 33
_diffrn_reflns_limit_k_min -28
_diffrn_reflns_limit_l_max 8
_diffrn_reflns_limit_l_min -8
_diffrn_reflns_number 19254
_diffrn_reflns_point_group_measured_fraction_full 0.974
_diffrn_reflns_point_group_measured_fraction_max 0.974
_diffrn_reflns_theta_full 65.627
_diffrn_reflns_theta_max 65.627
_diffrn_reflns_theta_min 3.446
_exptl_absorpt_coefficient_mu 13.108
_exptl_absorpt_correction_T_max 1.00000
_exptl_absorpt_correction_T_min 0.09927
_exptl_absorpt_correction_type multi-scan
_exptl_crystal_colour orange
_exptl_crystal_density_diffrn 1.670
_exptl_crystal_description rodlike
_exptl_crystal_F_000 2840
_exptl_crystal_size_max 0.100
_exptl_crystal_size_mid 0.050
_exptl_crystal_size_min 0.050
_refine_diff_density_max 4.859
_refine_diff_density_min -2.735
_refine_diff_density_rms 0.399
_refine_ls_extinction_method none
_refine_ls_goodness_of_fit_ref 1.113
_refine_ls_hydrogen_treatment constr
_refine_ls_matrix_type full
_refine_ls_number_parameters 447
_refine_ls_number_reflns 5366
_refine_ls_number_restraints 396
_refine_ls_restrained_S_all 1.079
_refine_ls_R_factor_all 0.1594
_refine_ls_R_factor_gt 0.1120
_refine_ls_shift/su_max 0.014
_refine_ls_shift/su_mean 0.002
_refine_ls_structure_factor_coef Fsqd
_refine_ls_weighting_details 'w=1/[\s^2^(Fo^2^)+(0.1694P)^2^+139.4323P] where P=(Fo^2^+2Fc^2^)/3'
_refine_ls_weighting_scheme calc
_refine_ls_wR_factor_gt 0.2763
_refine_ls_wR_factor_ref 0.3043
_reflns_Friedel_coverage 0.000
_reflns_number_gt 3918
_reflns_number_total 5366
_reflns_threshold_expression 'I > 2\s(I)'
_cod_data_source_file c7dt04205a2.cif
_cod_data_source_block p-220K
_cod_depositor_comments 'Adding full bibliography for 7045151--7045154.cif.'
_cod_original_formula_sum 'C22.50 H15.50 Fe N11.50 O2.50 Pt'
_cod_database_code 7045154
_shelx_shelxl_version_number 2014/7
_shelx_space_group_comment
;
The symmetry employed for this shelxl refinement is uniquely defined
by the following loop, which should always be used as a source of
symmetry information in preference to the above space-group names.
They are only intended as comments.
;
_shelx_estimated_absorpt_t_min 0.354
_shelx_estimated_absorpt_t_max 0.560

loop_
_space_group_symop_operation_xyz
'x, y, z'
'-x, -y, z'
'-x+1/2, y+1/2, -z'
'x+1/2, -y+1/2, -z'
'-x, -y, -z'
'x, y, -z'
'x-1/2, -y-1/2, z'
'-x-1/2, y-1/2, z'

loop_
_atom_site_label
_atom_site_type_symbol
_atom_site_fract_x
_atom_site_fract_y
_atom_site_fract_z
_atom_site_U_iso_or_equiv
_atom_site_adp_type
_atom_site_occupancy
_atom_site_site_symmetry_order
_atom_site_calc_flag
_atom_site_refinement_flags_posn
_atom_site_refinement_flags_adp
_atom_site_refinement_flags_occupancy
Pt2 Pt 0.37769(2) 0.46611(3) 1.0000 0.0125(3) Uani 1 2 d S T P
Pt1 Pt 0.12275(2) 0.46793(2) 0.0000 0.0105(3) Uani 1 2 d S T P
Fe1 Fe 0.0000 0.5000 -0.5000 0.0080(8) Uani 1 4 d S T P
Fe3 Fe 0.5000 0.5000 1.5000 0.0099(8) Uani 1 4 d S T P
Fe2 Fe 0.25501(8) 0.43396(10) 0.5000 0.0083(6) Uani 1 2 d S T P
N6 N 0.0474(3) 0.4876(4) -0.3110(15) 0.017(2) Uani 1 1 d . U .
N8 N 0.3093(3) 0.4235(4) 0.7047(16) 0.020(2) Uani 1 1 d . U .
N13 N 0.2253(5) 0.0077(6) 0.5000 0.030(2) Uani 1 2 d S TU P
N1 N 0.0193(5) 0.5671(5) -0.5000 0.020(2) Uani 1 2 d S TU P
N5 N 0.0188(5) 0.9245(6) -0.5000 0.028(2) Uani 1 2 d S TU P
N14 N 0.4456(4) 0.5096(4) 1.2943(16) 0.021(2) Uani 1 1 d . U .
N9 N 0.2342(6) 0.3628(5) 0.5000 0.022(2) Uani 1 2 d S TU P
N7 N 0.2009(4) 0.4472(4) 0.2946(15) 0.020(2) Uani 1 1 d . U .
N12 N 0.2183(6) 0.1852(6) 0.5000 0.033(2) Uani 1 2 d S TU P
C13 C 0.1720(4) 0.4547(5) 0.1915(18) 0.021(2) Uani 1 1 d . U .
C3 C 0.2054(7) 0.2702(7) 0.5000 0.028(2) Uani 1 2 d S TU P
C24 C -0.0149(6) 0.8902(7) -0.5000 0.028(2) Uani 1 2 d S TU P
H24 H -0.0479 0.8982 -0.5000 0.034 Uiso 1 2 calc R U P
C17 C 0.0458(6) 0.6610(6) -0.5000 0.0241(19) Uani 1 2 d S TU P
C12 C 0.1656(7) 0.0667(7) 0.5000 0.033(2) Uani 1 2 d S TU P
H12 H 0.1326 0.0747 0.5000 0.040 Uiso 1 2 calc R U P
C11 C 0.1793(7) 0.0202(7) 0.5000 0.031(2) Uani 1 2 d S TU P
H11 H 0.1552 -0.0026 0.5000 0.037 Uiso 1 2 calc R U P
C28 C 0.4194(4) 0.4951(5) 1.1854(19) 0.022(2) Uani 1 1 d . U .
C10 C 0.2598(7) 0.0407(7) 0.5000 0.031(2) Uani 1 2 d S TU P
H10 H 0.2925 0.0317 0.5000 0.037 Uiso 1 2 calc R U P
C8 C 0.2005(7) 0.1007(7) 0.5000 0.034(2) Uani 1 2 d S TU P
C26 C 0.0793(7) 0.8651(7) -0.5000 0.028(2) Uani 1 2 d S TU P
H26 H 0.1124 0.8574 -0.5000 0.033 Uiso 1 2 calc R U P
C27 C 0.3350(4) 0.4373(4) 0.8126(19) 0.020(2) Uani 1 1 d . U .
C6 C 0.1897(7) 0.2221(7) 0.5000 0.033(2) Uani 1 2 d S TU P
C15 C 0.0660(6) 0.5800(6) -0.5000 0.021(2) Uani 1 2 d S TU P
H15 H 0.0902 0.5571 -0.5000 0.026 Uiso 1 2 calc R U P
C19 C -0.0148(6) 0.6006(6) -0.5000 0.021(2) Uani 1 2 d S TU P
H19 H -0.0477 0.5919 -0.5000 0.026 Uiso 1 2 calc R U P
C5 C 0.1868(6) 0.3502(7) 0.5000 0.023(2) Uani 1 2 d S TU P
H5 H 0.1632 0.3736 0.5000 0.028 Uiso 1 2 calc R U P
C14 C 0.0743(4) 0.4809(4) -0.1971(18) 0.017(2) Uani 1 1 d . U .
N4 N 0.0297(5) 0.7456(6) -0.5000 0.028(2) Uani 1 2 d S TU P
C7 C 0.1866(7) 0.1488(7) 0.5000 0.036(2) Uani 1 2 d S TU P
C9 C 0.2492(6) 0.0866(8) 0.5000 0.032(2) Uani 1 2 d S TU P
H9 H 0.2742 0.1086 0.5000 0.039 Uiso 1 2 calc R U P
C23 C -0.0030(7) 0.8458(7) -0.5000 0.029(2) Uani 1 2 d S TU P
H23 H -0.0280 0.8238 -0.5000 0.035 Uiso 1 2 calc R U P
C22 C 0.0441(7) 0.8304(7) -0.5000 0.028(2) Uani 1 2 d S TU P
C16 C 0.0800(6) 0.6261(6) -0.5000 0.023(2) Uani 1 2 d S TU P
H16 H 0.1131 0.6337 -0.5000 0.028 Uiso 1 2 calc R U P
C2 C 0.2541(6) 0.2821(7) 0.5000 0.027(2) Uani 1 2 d S TU P
H2 H 0.2778 0.2588 0.5000 0.032 Uiso 1 2 calc R U P
C4 C 0.1718(7) 0.3060(7) 0.5000 0.026(2) Uani 1 2 d S TU P
H4 H 0.1385 0.2994 0.5000 0.031 Uiso 1 2 calc R U P
C25 C 0.0654(6) 0.9104(7) -0.5000 0.027(2) Uani 1 2 d S TU P
H25 H 0.0898 0.9331 -0.5000 0.033 Uiso 1 2 calc R U P
C18 C -0.0039(6) 0.6461(7) -0.5000 0.023(2) Uani 1 2 d S TU P
H18 H -0.0289 0.6681 -0.5000 0.028 Uiso 1 2 calc R U P
C21 C 0.0596(7) 0.7832(7) -0.5000 0.029(2) Uani 1 2 d S TU P
C1 C 0.2677(7) 0.3267(7) 0.5000 0.024(2) Uani 1 2 d S TU P
H1 H 0.3010 0.3338 0.5000 0.029 Uiso 1 2 calc R U P
C20 C 0.0588(7) 0.7092(7) -0.5000 0.0273(19) Uani 1 2 d S TU P
N3 N 0.1061(6) 0.7713(6) -0.5000 0.031(2) Uani 1 2 d S TU P
N2 N 0.1056(6) 0.7242(5) -0.5000 0.030(2) Uani 1 2 d S TU P
H2A H 0.1312 0.7066 -0.5000 0.036 Uiso 1 2 calc R U P
N10 N 0.1436(6) 0.2086(6) 0.5000 0.038(2) Uani 1 2 d S TU P
H10A H 0.1187 0.2271 0.5000 0.045 Uiso 1 2 calc R U P
N11 N 0.1409(6) 0.1616(6) 0.5000 0.039(2) Uani 1 2 d S TU P
C34 C 0.6664(14) 0.7262(13) 1.0000 0.085(3) Uani 1 2 d S TU P
C35 C 0.5929(14) 0.7116(13) 1.0000 0.088(3) Uani 1 2 d S TU P
C36 C 0.5412(14) 0.6871(13) 1.0000 0.090(3) Uani 1 2 d S TU P
C31 C 0.7213(14) 0.7198(13) 1.0000 0.082(3) Uani 1 2 d S TU P
N18 N 0.5924(11) 0.7594(10) 1.0000 0.088(3) Uani 1 2 d S TU P
N17 N 0.6423(10) 0.7653(11) 1.0000 0.087(3) Uani 1 2 d S TU P
H17 H 0.6562 0.7922 1.0000 0.104 Uiso 1 2 calc R U P
N16 N 0.6330(11) 0.6888(10) 1.0000 0.086(3) Uani 1 2 d S TU P
C32 C 0.7487(11) 0.7540(17) 1.0000 0.081(4) Uani 1 2 d S TU P
H32 H 0.7343 0.7834 1.0000 0.097 Uiso 1 2 calc R U P
C39 C 0.5000(14) 0.6191(14) 1.0000 0.092(4) Uani 1 2 d S TU P
H39 H 0.4993 0.5867 1.0000 0.111 Uiso 1 2 calc R U P
C33 C 0.7963(13) 0.7519(13) 1.0000 0.080(4) Uani 1 2 d S TU P
H33 H 0.8140 0.7797 1.0000 0.096 Uiso 1 2 calc R U P
N15 N 0.8198(11) 0.7131(10) 1.0000 0.080(4) Uani 1 2 d S TU P
C30 C 0.7399(13) 0.6744(14) 1.0000 0.081(4) Uani 1 2 d S TU P
H30 H 0.7196 0.6483 1.0000 0.097 Uiso 1 2 calc R U P
C29 C 0.7914(13) 0.6709(13) 1.0000 0.080(4) Uani 1 2 d S TU P
H29 H 0.8067 0.6419 1.0000 0.096 Uiso 1 2 calc R U P
C37 C 0.5026(14) 0.7101(13) 1.0000 0.092(4) Uani 1 2 d S TU P
H37 H 0.5028 0.7426 1.0000 0.110 Uiso 1 2 calc R U P
C38 C 0.4608(14) 0.6859(13) 1.0000 0.093(4) Uani 1 2 d S TU P
H38 H 0.4317 0.7028 1.0000 0.111 Uiso 1 2 calc R U P
C40 C 0.5408(14) 0.6387(13) 1.0000 0.091(4) Uani 1 2 d S TU P
H40 H 0.5698 0.6216 1.0000 0.110 Uiso 1 2 calc R U P
N19 N 0.4575(11) 0.6415(11) 1.0000 0.093(4) Uani 1 2 d S TU P
O2 O 0.0670(6) 0.2606(6) 0.647(3) 0.038(6) Uani 0.5 1 d . . P
H2B H 0.0748 0.2857 0.6998 0.046 Uiso 0.5 1 d R U P
H2C H 0.0442 0.2460 0.6998 0.046 Uiso 0.5 1 d R U P
O3 O 0.6821(10) 0.8618(10) 1.0000 0.119(10) Uani 1 2 d S T P
O1 O 0.1844(6) 0.6774(7) -0.635(4) 0.041(6) Uani 0.5 1 d . . P
H1A H 0.2060 0.6936 -0.6877 0.049 Uiso 0.5 1 d R U P
H1B H 0.1789 0.6517 -0.6877 0.049 Uiso 0.5 1 d R U P
O4 O 0.7665(10) 0.8991(10) 1.0000 0.100(9) Uani 1 2 d S T P
C49 C 0.7666(17) 0.9507(17) 1.0000 0.087(11) Uani 1 2 d S T P
O5 O 0.8562(13) 0.8643(14) 1.0000 0.19(2) Uani 1 2 d S T P

loop_
_atom_site_aniso_label
_atom_site_aniso_U_11
_atom_site_aniso_U_22
_atom_site_aniso_U_33
_atom_site_aniso_U_23
_atom_site_aniso_U_13
_atom_site_aniso_U_12
Pt2 0.0114(5) 0.0196(6) 0.0063(5) 0.000 0.000 -0.0030(2)
Pt1 0.0092(4) 0.0172(6) 0.0049(5) 0.000 0.000 0.0029(2)
Fe1 0.0078(16) 0.010(2) 0.006(2) 0.000 0.000 0.0018(13)
Fe3 0.0086(17) 0.010(2) 0.011(2) 0.000 0.000 -0.0049(14)
Fe2 0.0090(12) 0.0092(16) 0.0068(15) 0.000 0.000 -0.0010(9)
N6 0.011(4) 0.020(5) 0.020(6) 0.005(4) 0.006(3) 0.005(3)
N8 0.013(4) 0.026(5) 0.021(5) 0.001(4) -0.004(3) -0.004(3)
N13 0.013(4) 0.013(5) 0.064(6) 0.000 0.000 0.000(4)
N1 0.012(4) 0.006(5) 0.043(5) 0.000 0.000 0.004(3)
N5 0.012(4) 0.016(5) 0.055(5) 0.000 0.000 0.003(4)
N14 0.019(4) 0.024(5) 0.021(5) 0.007(4) -0.003(4) -0.004(3)
N9 0.018(4) 0.011(4) 0.038(4) 0.000 0.000 -0.001(4)
N7 0.017(4) 0.027(5) 0.015(5) 0.008(4) -0.001(3) 0.003(4)
N12 0.021(4) 0.014(4) 0.066(5) 0.000 0.000 0.001(3)
C13 0.017(5) 0.030(6) 0.016(6) 0.006(4) 0.002(4) 0.005(4)
C3 0.022(3) 0.015(4) 0.048(4) 0.000 0.000 -0.001(3)
C24 0.013(4) 0.016(5) 0.056(5) 0.000 0.000 0.002(4)
C17 0.015(4) 0.010(4) 0.047(4) 0.000 0.000 0.000(3)
C12 0.017(4) 0.015(5) 0.067(5) 0.000 0.000 0.000(4)
C11 0.015(4) 0.013(5) 0.065(6) 0.000 0.000 -0.001(4)
C28 0.018(4) 0.025(5) 0.022(6) 0.007(4) 0.000(4) -0.004(4)
C10 0.015(4) 0.013(5) 0.064(6) 0.000 0.000 0.000(4)
C8 0.019(4) 0.014(4) 0.068(5) 0.000 0.000 0.000(3)
C26 0.015(4) 0.014(5) 0.055(5) 0.000 0.000 0.002(4)
C27 0.013(4) 0.025(5) 0.022(6) 0.003(4) -0.001(4) -0.002(4)
C6 0.022(3) 0.015(4) 0.062(4) 0.000 0.000 0.000(3)
C15 0.013(4) 0.008(5) 0.043(5) 0.000 0.000 0.002(4)
C19 0.012(4) 0.008(5) 0.044(5) 0.000 0.000 0.003(4)
C5 0.018(4) 0.013(4) 0.039(4) 0.000 0.000 0.000(3)
C14 0.011(4) 0.019(5) 0.022(6) 0.006(4) 0.009(4) 0.006(4)
N4 0.017(4) 0.013(4) 0.055(5) 0.000 0.000 0.001(3)
C7 0.022(4) 0.015(4) 0.070(5) 0.000 0.000 0.001(3)
C9 0.017(4) 0.014(5) 0.066(6) 0.000 0.000 0.000(4)
C23 0.015(4) 0.016(5) 0.056(5) 0.000 0.000 0.001(4)
C22 0.016(4) 0.014(4) 0.055(5) 0.000 0.000 0.002(3)
C16 0.014(4) 0.011(5) 0.045(5) 0.000 0.000 0.000(4)
C2 0.022(4) 0.015(4) 0.043(4) 0.000 0.000 0.000(3)
C4 0.021(4) 0.015(4) 0.043(4) 0.000 0.000 0.001(3)
C25 0.013(4) 0.015(5) 0.054(5) 0.000 0.000 0.002(4)
C18 0.013(4) 0.010(5) 0.047(5) 0.000 0.000 0.002(4)
C21 0.017(3) 0.014(4) 0.056(4) 0.000 0.000 0.001(3)
C1 0.020(4) 0.013(4) 0.040(4) 0.000 0.000 0.000(4)
C20 0.017(3) 0.013(4) 0.053(4) 0.000 0.000 0.001(3)
N3 0.019(4) 0.015(4) 0.058(5) 0.000 0.000 0.001(3)
N2 0.019(4) 0.014(4) 0.058(5) 0.000 0.000 0.001(3)
N10 0.025(4) 0.017(4) 0.071(5) 0.000 0.000 0.002(4)
N11 0.025(4) 0.017(4) 0.075(5) 0.000 0.000 0.002(4)
C34 0.070(6) 0.069(7) 0.116(8) 0.000 0.000 0.007(5)
C35 0.073(6) 0.069(7) 0.122(8) 0.000 0.000 0.007(5)
C36 0.075(6) 0.069(7) 0.126(8) 0.000 0.000 0.008(5)
C31 0.068(6) 0.069(7) 0.110(8) 0.000 0.000 0.007(5)
N18 0.072(6) 0.069(7) 0.121(8) 0.000 0.000 0.006(5)
N17 0.071(6) 0.069(7) 0.120(8) 0.000 0.000 0.006(5)
N16 0.071(6) 0.069(7) 0.119(8) 0.000 0.000 0.007(5)
C32 0.068(7) 0.068(8) 0.108(8) 0.000 0.000 0.008(6)
C39 0.077(7) 0.070(8) 0.130(9) 0.000 0.000 0.009(6)
C33 0.067(7) 0.067(8) 0.106(9) 0.000 0.000 0.007(6)
N15 0.067(7) 0.068(8) 0.105(9) 0.000 0.000 0.007(6)
C30 0.067(7) 0.069(8) 0.107(8) 0.000 0.000 0.006(6)
C29 0.067(7) 0.068(8) 0.105(9) 0.000 0.000 0.007(6)
C37 0.076(7) 0.070(7) 0.129(8) 0.000 0.000 0.008(6)
C38 0.077(7) 0.070(8) 0.131(9) 0.000 0.000 0.009(6)
C40 0.076(7) 0.070(7) 0.128(8) 0.000 0.000 0.008(6)
N19 0.078(7) 0.070(8) 0.132(9) 0.000 0.000 0.009(6)
O2 0.016(9) 0.010(10) 0.088(18) 0.003(11) 0.006(10) 0.003(7)
O3 0.086(19) 0.12(2) 0.16(3) 0.000 0.000 0.004(17)
O1 0.013(9) 0.020(11) 0.090(18) -0.006(12) -0.004(10) 0.005(7)
O4 0.080(17) 0.10(2) 0.12(3) 0.000 0.000 -0.025(15)
C49 0.11(3) 0.11(4) 0.04(2) 0.000 0.000 -0.01(3)
O5 0.09(2) 0.18(4) 0.31(6) 0.000 0.000 0.04(2)

loop_
_atom_type_symbol
_atom_type_description
_atom_type_scat_dispersion_real
_atom_type_scat_dispersion_imag
_atom_type_scat_source
C C 0.0181 0.0091 'International Tables Vol C Tables 4.2.6.8 and 6.1.1.4'
H H 0.0000 0.0000 'International Tables Vol C Tables 4.2.6.8 and 6.1.1.4'
Fe Fe -1.1336 3.1974 'International Tables Vol C Tables 4.2.6.8 and 6.1.1.4'
N N 0.0311 0.0180 'International Tables Vol C Tables 4.2.6.8 and 6.1.1.4'
O O 0.0492 0.0322 'International Tables Vol C Tables 4.2.6.8 and 6.1.1.4'
Pt Pt -4.5932 6.9264 'International Tables Vol C Tables 4.2.6.8 and 6.1.1.4'

loop_
_geom_angle_atom_site_label_1
_geom_angle_atom_site_label_2
_geom_angle_atom_site_label_3
_geom_angle
_geom_angle_site_symmetry_1
_geom_angle_site_symmetry_3
C28 Pt2 C28 87.5(8) 6_557 .
C28 Pt2 C27 92.6(6) 6_557 .
C28 Pt2 C27 179.4(5) . .
C28 Pt2 C27 179.4(5) 6_557 6_557
C28 Pt2 C27 92.6(6) . 6_557
C27 Pt2 C27 87.3(7) . 6_557
C13 Pt1 C13 89.8(7) . 6
C13 Pt1 C14 178.7(5) . .
C13 Pt1 C14 88.9(5) 6 .
C13 Pt1 C14 88.9(5) . 6
C13 Pt1 C14 178.7(5) 6 6
C14 Pt1 C14 92.4(7) . 6
N6 Fe1 N6 180.0(4) . 5_564
N6 Fe1 N6 91.4(6) . 6_554
N6 Fe1 N6 88.6(6) 5_564 6_554
N6 Fe1 N6 88.6(6) . 2_565
N6 Fe1 N6 91.4(6) 5_564 2_565
N6 Fe1 N6 180.0(7) 6_554 2_565
N6 Fe1 N1 90.0(4) . .
N6 Fe1 N1 90.0(4) 5_564 .
N6 Fe1 N1 90.0(4) 6_554 .
N6 Fe1 N1 90.0(4) 2_565 .
N6 Fe1 N1 90.0(4) . 5_564
N6 Fe1 N1 90.0(4) 5_564 5_564
N6 Fe1 N1 90.0(4) 6_554 5_564
N6 Fe1 N1 90.0(4) 2_565 5_564
N1 Fe1 N1 180.0(8) . 5_564
N14 Fe3 N14 90.6(6) 5_668 6_558
N14 Fe3 N14 89.4(6) 5_668 2_665
N14 Fe3 N14 180.0 6_558 2_665
N14 Fe3 N14 180.0(8) 5_668 .
N14 Fe3 N14 89.4(6) 6_558 .
N14 Fe3 N14 90.6(6) 2_665 .
N14 Fe3 N5 92.0(4) 5_668 3_546
N14 Fe3 N5 88.0(4) 6_558 3_546
N14 Fe3 N5 92.0(4) 2_665 3_546
N14 Fe3 N5 88.0(4) . 3_546
N14 Fe3 N5 88.0(4) 5_668 7_677
N14 Fe3 N5 92.0(4) 6_558 7_677
N14 Fe3 N5 88.0(4) 2_665 7_677
N14 Fe3 N5 92.0(4) . 7_677
N5 Fe3 N5 180.0 3_546 7_677
N8 Fe2 N8 89.2(6) . 6_556
N8 Fe2 N9 92.9(4) . .
N8 Fe2 N9 92.9(4) 6_556 .
N8 Fe2 N7 91.0(4) . 6_556
N8 Fe2 N7 177.8(4) 6_556 6_556
N9 Fe2 N7 89.2(4) . 6_556
N8 Fe2 N7 177.8(4) . .
N8 Fe2 N7 91.0(4) 6_556 .
N9 Fe2 N7 89.2(4) . .
N7 Fe2 N7 88.8(6) 6_556 .
N8 Fe2 N13 88.0(4) . 3_556
N8 Fe2 N13 88.0(4) 6_556 3_556
N9 Fe2 N13 178.7(6) . 3_556
N7 Fe2 N13 89.9(4) 6_556 3_556
N7 Fe2 N13 89.9(4) . 3_556
C14 N6 Fe1 178.2(11) . .
C27 N8 Fe2 151.2(11) . .
C11 N13 C10 118.7(18) . .
C11 N13 Fe2 120.3(13) . 3_546
C10 N13 Fe2 120.9(13) . 3_546
C15 N1 C19 117.8(16) . .
C15 N1 Fe1 121.5(12) . .
C19 N1 Fe1 120.7(12) . .
C25 N5 C24 115.4(17) . .
C25 N5 Fe3 121.0(13) . 3_556
C24 N5 Fe3 123.5(12) . 3_556
C28 N14 Fe3 151.0(11) . .
C5 N9 C1 115.8(16) . .
C5 N9 Fe2 121.2(13) . .
C1 N9 Fe2 122.9(13) . .
C13 N7 Fe2 178.0(11) . .
C6 N12 C7 104.1(17) . .
N7 C13 Pt1 177.6(12) . .
C2 C3 C4 117.2(19) . .
C2 C3 C6 121.7(18) . .
C4 C3 C6 121.2(18) . .
C23 C24 N5 122.5(17) . .
C23 C24 H24 118.7 . .
N5 C24 H24 118.7 . .
C16 C17 C18 115.6(17) . .
C16 C17 C20 122.6(16) . .
C18 C17 C20 121.8(16) . .
C8 C12 C11 120.0(18) . .
C8 C12 H12 120.0 . .
C11 C12 H12 120.0 . .
N13 C11 C12 121.8(17) . .
N13 C11 H11 119.1 . .
C12 C11 H11 119.1 . .
N14 C28 Pt2 175.8(12) . .
N13 C10 C9 122.8(18) . .
N13 C10 H10 118.6 . .
C9 C10 H10 118.6 . .
C12 C8 C9 117.3(19) . .
C12 C8 C7 120.3(18) . .
C9 C8 C7 122.4(19) . .
C25 C26 C22 119.7(17) . .
C25 C26 H26 120.1 . .
C22 C26 H26 120.1 . .
N8 C27 Pt2 175.7(12) . .
N10 C6 N12 109.3(18) . .
N10 C6 C3 124.3(18) . .
N12 C6 C3 126.4(18) . .
N1 C15 C16 122.2(16) . .
N1 C15 H15 118.9 . .
C16 C15 H15 118.9 . .
C18 C19 N1 123.1(17) . .
C18 C19 H19 118.5 . .
N1 C19 H19 118.5 . .
C4 C5 N9 123.6(17) . .
C4 C5 H5 118.2 . .
N9 C5 H5 118.2 . .
N6 C14 Pt1 178.6(12) . .
C20 N4 C21 105.6(16) . .
N11 C7 N12 113.1(18) . .
N11 C7 C8 121.9(18) . .
N12 C7 C8 125.0(18) . .
C10 C9 C8 119.4(19) . .
C10 C9 H9 120.3 . .
C8 C9 H9 120.3 . .
C24 C23 C22 123.4(19) . .
C24 C23 H23 118.3 . .
C22 C23 H23 118.3 . .
C23 C22 C26 114.9(18) . .
C23 C22 C21 126.4(18) . .
C26 C22 C21 118.7(17) . .
C17 C16 C15 120.9(16) . .
C17 C16 H16 119.5 . .
C15 C16 H16 119.5 . .
C1 C2 C3 120.7(18) . .
C1 C2 H2 119.7 . .
C3 C2 H2 119.7 . .
C5 C4 C3 120.4(18) . .
C5 C4 H4 119.8 . .
C3 C4 H4 119.8 . .
N5 C25 C26 124.0(17) . .
N5 C25 H25 118.0 . .
C26 C25 H25 118.0 . .
C19 C18 C17 120.3(17) . .
C19 C18 H18 119.8 . .
C17 C18 H18 119.8 . .
N3 C21 N4 112.0(17) . .
N3 C21 C22 122.5(17) . .
N4 C21 C22 125.5(17) . .
C2 C1 N9 122.3(18) . .
C2 C1 H1 118.9 . .
N9 C1 H1 118.9 . .
N4 C20 N2 108.6(17) . .
N4 C20 C17 128.4(17) . .
N2 C20 C17 122.9(17) . .
C21 N3 N2 104.6(16) . .
C20 N2 N3 109.1(15) . .
C20 N2 H2A 125.5 . .
N3 N2 H2A 125.5 . .
C6 N10 N11 110.2(17) . .
C6 N10 H10A 124.9 . .
N11 N10 H10A 124.9 . .
C7 N11 N10 103.3(17) . .
N17 C34 N16 109(3) . .
N17 C34 C31 127(3) . .
N16 C34 C31 123(3) . .
N16 C35 N18 121(4) . .
N16 C35 C36 123(3) . .
N18 C35 C36 116(3) . .
C37 C36 C40 122(4) . .
C37 C36 C35 122(4) . .
C40 C36 C35 117(3) . .
C32 C31 C30 121(4) . .
C32 C31 C34 120(3) . .
C30 C31 C34 118(3) . .
N17 N18 C35 97(3) . .
C34 N17 N18 113(3) . .
C34 N17 H17 123.3 . .
N18 N17 H17 123.3 . .
C35 N16 C34 100(3) . .
C31 C32 C33 125(4) . .
C31 C32 H32 117.6 . .
C33 C32 H32 117.6 . .
C40 C39 N19 124(4) . .
C40 C39 H39 117.9 . .
N19 C39 H39 117.9 . .
N15 C33 C32 123(4) . .
N15 C33 H33 118.7 . .
C32 C33 H33 118.7 . .
C33 N15 C29 117(3) . .
C31 C30 C29 115(3) . .
C31 C30 H30 122.4 . .
C29 C30 H30 122.4 . .
C30 C29 N15 119(3) . .
C30 C29 H29 120.7 . .
N15 C29 H29 120.6 . .
C36 C37 C38 117(4) . .
C36 C37 H37 121.7 . .
C38 C37 H37 121.7 . .
N19 C38 C37 125(4) . .
N19 C38 H38 117.3 . .
C37 C38 H38 117.3 . .
C39 C40 C36 117(4) . .
C39 C40 H40 121.3 . .
C36 C40 H40 121.3 . .
C38 N19 C39 115(4) . .
H2B O2 H2C 114.0 . .
H1A O1 H1B 113.8 . .

loop_
_geom_bond_atom_site_label_1
_geom_bond_atom_site_label_2
_geom_bond_distance
_geom_bond_site_symmetry_2
Pt2 C28 1.970(14) 6_557
Pt2 C28 1.970(14) .
Pt2 C27 1.994(13) .
Pt2 C27 1.994(13) 6_557
Pt1 C13 1.992(13) .
Pt1 C13 1.992(13) 6
Pt1 C14 2.006(13) .
Pt1 C14 2.006(13) 6
Fe1 N6 1.940(10) .
Fe1 N6 1.940(10) 5_564
Fe1 N6 1.940(10) 6_554
Fe1 N6 1.940(10) 2_565
Fe1 N1 2.016(15) .
Fe1 N1 2.016(15) 5_564
Fe3 N14 2.147(11) 5_668
Fe3 N14 2.147(11) 6_558
Fe3 N14 2.147(11) 2_665
Fe3 N14 2.148(11) .
Fe3 N5 2.249(16) 3_546
Fe3 N5 2.249(16) 7_677
Fe2 N8 2.143(11) .
Fe2 N8 2.143(11) 6_556
Fe2 N9 2.140(16) .
Fe2 N7 2.157(11) 6_556
Fe2 N7 2.157(11) .
Fe2 N13 2.204(17) 3_556
N6 C14 1.135(17) .
N8 C27 1.137(17) .
N13 C11 1.32(2) .
N13 C10 1.35(3) .
N13 Fe2 2.204(17) 3_546
N1 C15 1.34(2) .
N1 C19 1.35(2) .
N5 C25 1.35(2) .
N5 C24 1.36(2) .
N5 Fe3 2.249(16) 3_556
N14 C28 1.158(17) .
N9 C5 1.36(2) .
N9 C1 1.40(2) .
N7 C13 1.120(16) .
N12 C6 1.33(2) .
N12 C7 1.37(3) .
C3 C2 1.39(3) .
C3 C4 1.39(3) .
C3 C6 1.46(3) .
C24 C23 1.33(3) .
C24 H24 0.9400 .
C17 C16 1.38(2) .
C17 C18 1.44(2) .
C17 C20 1.44(3) .
C12 C8 1.38(3) .
C12 C11 1.40(3) .
C12 H12 0.9400 .
C11 H11 0.9400 .
C10 C9 1.36(3) .
C10 H10 0.9400 .
C8 C9 1.40(3) .
C8 C7 1.44(3) .
C26 C25 1.37(3) .
C26 C22 1.40(3) .
C26 H26 0.9400 .
C6 N10 1.33(3) .
C15 C16 1.39(3) .
C15 H15 0.9400 .
C19 C18 1.35(3) .
C19 H19 0.9400 .
C5 C4 1.34(3) .
C5 H5 0.9400 .
N4 C20 1.32(2) .
N4 C21 1.37(2) .
C7 N11 1.31(3) .
C9 H9 0.9400 .
C23 C22 1.37(3) .
C23 H23 0.9400 .
C22 C21 1.43(3) .
C16 H16 0.9400 .
C2 C1 1.35(3) .
C2 H2 0.9400 .
C4 H4 0.9400 .
C25 H25 0.9400 .
C18 H18 0.9400 .
C21 N3 1.33(2) .
C1 H1 0.9400 .
C20 N2 1.36(2) .
N3 N2 1.36(2) .
N2 H2A 0.8700 .
N10 N11 1.36(2) .
N10 H10A 0.8700 .
C34 N17 1.31(4) .
C34 N16 1.42(5) .
C34 C31 1.52(5) .
C35 N16 1.29(4) .
C35 N18 1.39(4) .
C35 C36 1.59(5) .
C36 C37 1.26(5) .
C36 C40 1.40(5) .
C31 C32 1.25(5) .
C31 C30 1.41(5) .
N18 N17 1.38(4) .
N17 H17 0.8700 .
C32 C33 1.31(4) .
C32 H32 0.9400 .
C39 C40 1.26(5) .
C39 N19 1.34(4) .
C39 H39 0.9400 .
C33 N15 1.30(4) .
C33 H33 0.9400 .
N15 C29 1.45(4) .
C30 C29 1.43(4) .
C30 H30 0.9400 .
C29 H29 0.9400 .
C37 C38 1.35(5) .
C37 H37 0.9400 .
C38 N19 1.29(4) .
C38 H38 0.9400 .
C40 H40 0.9400 .
O2 H2B 0.8499 .
O2 H2C 0.8501 .
O1 H1A 0.8502 .
O1 H1B 0.8499 .
O4 C49 1.49(5) .
